data_4324758
loop_
_publ_author_name
'Jason England'
'Erik R. Farquhar'
'Yisong Guo'
'Matthew A. Cranswick'
'Kallol Ray'
'Eckard M\"unck'
'Lawrence Que'

_publ_contact_author_address
;Department of Chemistry and Center for Metals in Biocatalysis
University of Minnesota
207 Pleasant St. SE
Minneapolis
MN 55455
USA
;
_publ_contact_author_email larryque@umn.edu
_publ_contact_author_fax +1(612)6247029
_publ_contact_author_name 'Professor Lawrence Que, Jr.'
_publ_contact_author_phone +1(612)6250389
_publ_section_title
;
 Characterization of a Tricationic trigonal Bipyramidal Iron(IV) Cyanide
 Complex, with a Very High Reduction Potential, and Its Iron(II) and
 Iron(III) Congeners
;
_journal_name_full 'Inorganic Chemistry'
_journal_page_first 2885
_journal_page_last 2896
_journal_paper_doi 10.1021/ic102094d
_journal_volume 50
_journal_year 2011
_chemical_formula_moiety 'C22 H48 Fe N11, C F3 O3 S, C2 H3 N'
_chemical_formula_sum 'C25 H51 F3 Fe N12 O3 S'
_chemical_formula_weight 712.69
_chemical_name_common 09003m
_chemical_name_systematic
;
  ?
;
_space_group_IT_number 2
_symmetry_cell_setting triclinic
_symmetry_space_group_name_Hall '-P 1'
_symmetry_space_group_name_H-M 'P -1'
_atom_sites_solution_hydrogens geom
_atom_sites_solution_primary direct
_atom_sites_solution_secondary difmap
_audit_creation_method SHELXL-97
_cell_angle_alpha 87.293(11)
_cell_angle_beta 86.561(11)
_cell_angle_gamma 87.038(19)
_cell_formula_units_Z 2
_cell_length_a 11.031(2)
_cell_length_b 12.5778(16)
_cell_length_c 12.811(2)
_cell_measurement_reflns_used 3795
_cell_measurement_temperature 173(2)
_cell_measurement_theta_max 27.47
_cell_measurement_theta_min 2.38
_cell_volume 1770.2(5)
_computing_cell_refinement 'SAINT, Bruker'
_computing_data_collection 'SMART, Bruker'
_computing_data_reduction 'SAINT, Bruker'
_computing_molecular_graphics 'SHELXTL, Bruker'
_computing_publication_material 'Bruker SHELXTL'
_computing_structure_refinement 'SHELXL-97 (Sheldrick, 1997)'
_computing_structure_solution 'SHELXS-97 (Sheldrick, 1990)'
_diffrn_ambient_temperature 173(2)
_diffrn_measured_fraction_theta_full 0.983
_diffrn_measured_fraction_theta_max 0.983
_diffrn_measurement_device_type 'Bruker SMART Platform CCD'
_diffrn_measurement_method 'area detector, omega scans per phi'
_diffrn_radiation_monochromator graphite
_diffrn_radiation_source 'normal-focus sealed tube'
_diffrn_radiation_type MoK\a
_diffrn_radiation_wavelength 0.71073
_diffrn_reflns_av_R_equivalents 0.0229
_diffrn_reflns_av_sigmaI/netI 0.0250
_diffrn_reflns_limit_h_max 14
_diffrn_reflns_limit_h_min -14
_diffrn_reflns_limit_k_max 16
_diffrn_reflns_limit_k_min -16
_diffrn_reflns_limit_l_max 16
_diffrn_reflns_limit_l_min -16
_diffrn_reflns_number 21227
_diffrn_reflns_theta_full 27.52
_diffrn_reflns_theta_max 27.52
_diffrn_reflns_theta_min 1.62
_exptl_absorpt_coefficient_mu 0.546
_exptl_absorpt_correction_T_max 0.8987
_exptl_absorpt_correction_T_min 0.7721
_exptl_absorpt_correction_type multi-scan
_exptl_absorpt_process_details 'SADABS, R. Blessing, 1995'
_exptl_crystal_colour Colorless
_exptl_crystal_density_diffrn 1.337
_exptl_crystal_description Plate
_exptl_crystal_F_000 756
_exptl_crystal_size_max 0.50
_exptl_crystal_size_mid 0.40
_exptl_crystal_size_min 0.20
_refine_diff_density_max 0.455
_refine_diff_density_min -0.388
_refine_diff_density_rms 0.046
_refine_ls_extinction_method none
_refine_ls_goodness_of_fit_ref 1.030
_refine_ls_hydrogen_treatment constr
_refine_ls_matrix_type full
_refine_ls_number_parameters 418
_refine_ls_number_reflns 8021
_refine_ls_number_restraints 0
_refine_ls_restrained_S_all 1.030
_refine_ls_R_factor_all 0.0371
_refine_ls_R_factor_gt 0.0305
_refine_ls_shift/su_max 0.001
_refine_ls_shift/su_mean 0.000
_refine_ls_structure_factor_coef Fsqd
_refine_ls_weighting_details 'calc w=1/[\s^2^(Fo^2^)+(0.0439P)^2^+0.6850P] where P=(Fo^2^+2Fc^2^)/3'
_refine_ls_weighting_scheme calc
_refine_ls_wR_factor_gt 0.0817
_refine_ls_wR_factor_ref 0.0865
_reflns_number_gt 6989
_reflns_number_total 8021
_reflns_threshold_expression >2sigma(I)
_cod_data_source_file ic102094d_si_002_2.cif
_cod_data_source_block 09003m
_cod_original_cell_volume 1770.1(5)
_cod_database_code 4324758

loop_
_symmetry_equiv_pos_as_xyz
'x, y, z'
'-x, -y, -z'

loop_
_atom_site_label
_atom_site_type_symbol
_atom_site_fract_x
_atom_site_fract_y
_atom_site_fract_z
_atom_site_U_iso_or_equiv
_atom_site_adp_type
_atom_site_occupancy
_atom_site_symmetry_multiplicity
_atom_site_calc_flag
_atom_site_refinement_flags
Fe1 Fe -0.017545(17) 0.300063(15) 0.259685(15) 0.01945(6) Uani 1 1 d .
N1 N -0.13298(11) 0.45751(9) 0.24859(9) 0.0235(2) Uani 1 1 d .
N2 N 0.10232(11) 0.41004(9) 0.31075(10) 0.0242(2) Uani 1 1 d .
N3 N -0.05219(11) 0.31291(9) 0.09879(9) 0.0239(2) Uani 1 1 d .
N4 N -0.16741(11) 0.26560(9) 0.36225(9) 0.0233(2) Uani 1 1 d .
N5 N 0.30777(12) 0.44807(10) 0.32901(11) 0.0304(3) Uani 1 1 d .
N6 N 0.21994(11) 0.30936(10) 0.42597(10) 0.0267(3) Uani 1 1 d .
N7 N 0.11201(11) 0.21771(10) 0.02276(10) 0.0261(3) Uani 1 1 d .
N8 N -0.07363(12) 0.21247(11) -0.05075(10) 0.0315(3) Uani 1 1 d .
N9 N -0.25117(12) 0.16021(10) 0.50380(10) 0.0300(3) Uani 1 1 d .
N10 N -0.18068(11) 0.08340(9) 0.34999(10) 0.0257(3) Uani 1 1 d .
N11 N 0.14524(13) 0.07503(11) 0.27782(12) 0.0372(3) Uani 1 1 d .
C25 C 0.45366(19) 0.08149(16) 0.18560(18) 0.0519(5) Uani 1 1 d .
H25A H 0.5174 0.0296 0.1616 0.078 Uiso 1 1 calc R
H25B H 0.3851 0.0814 0.1404 0.078 Uiso 1 1 calc R
H25C H 0.4260 0.0623 0.2578 0.078 Uiso 1 1 calc R
C1 C -0.06722(14) 0.53819(11) 0.29978(13) 0.0284(3) Uani 1 1 d .
H1A H -0.0863 0.5332 0.3763 0.034 Uiso 1 1 calc R
H1B H -0.0938 0.6104 0.2734 0.034 Uiso 1 1 calc R
C2 C 0.06868(14) 0.52041(11) 0.27722(13) 0.0291(3) Uani 1 1 d .
H2A H 0.0895 0.5323 0.2015 0.035 Uiso 1 1 calc R
H2B H 0.1133 0.5707 0.3160 0.035 Uiso 1 1 calc R
C3 C 0.20790(13) 0.38999(11) 0.35265(11) 0.0245(3) Uani 1 1 d .
C4 C 0.33480(16) 0.49306(14) 0.22386(14) 0.0383(4) Uani 1 1 d .
H4A H 0.2828 0.4624 0.1749 0.058 Uiso 1 1 calc R
H4B H 0.4203 0.4765 0.2028 0.058 Uiso 1 1 calc R
H4C H 0.3195 0.5705 0.2231 0.058 Uiso 1 1 calc R
C5 C 0.39973(15) 0.46254(14) 0.40375(15) 0.0385(4) Uani 1 1 d .
H5A H 0.3679 0.4417 0.4744 0.058 Uiso 1 1 calc R
H5B H 0.4201 0.5376 0.4014 0.058 Uiso 1 1 calc R
H5C H 0.4729 0.4181 0.3856 0.058 Uiso 1 1 calc R
C6 C 0.32763(16) 0.23659(13) 0.42710(14) 0.0350(4) Uani 1 1 d .
H6A H 0.3873 0.2593 0.3718 0.053 Uiso 1 1 calc R
H6B H 0.3044 0.1642 0.4150 0.053 Uiso 1 1 calc R
H6C H 0.3634 0.2375 0.4952 0.053 Uiso 1 1 calc R
C7 C 0.11607(15) 0.27510(12) 0.49201(12) 0.0305(3) Uani 1 1 d .
H7A H 0.0510 0.3311 0.4910 0.046 Uiso 1 1 calc R
H7B H 0.1404 0.2613 0.5639 0.046 Uiso 1 1 calc R
H7C H 0.0868 0.2098 0.4657 0.046 Uiso 1 1 calc R
C8 C -0.14638(14) 0.48608(12) 0.13643(12) 0.0285(3) Uani 1 1 d .
H8A H -0.0749 0.5246 0.1077 0.034 Uiso 1 1 calc R
H8B H -0.2199 0.5337 0.1283 0.034 Uiso 1 1 calc R
C9 C -0.15713(14) 0.38574(12) 0.07672(12) 0.0291(3) Uani 1 1 d .
H9A H -0.2338 0.3515 0.0992 0.035 Uiso 1 1 calc R
H9B H -0.1578 0.4037 0.0007 0.035 Uiso 1 1 calc R
C10 C -0.00735(13) 0.24947(11) 0.02561(11) 0.0247(3) Uani 1 1 d .
C11 C 0.20217(14) 0.28440(12) 0.06096(12) 0.0283(3) Uani 1 1 d .
H11A H 0.1678 0.3575 0.0662 0.043 Uiso 1 1 calc R
H11B H 0.2742 0.2839 0.0123 0.043 Uiso 1 1 calc R
H11C H 0.2252 0.2567 0.1301 0.043 Uiso 1 1 calc R
C12 C 0.15568(16) 0.10996(13) -0.00195(14) 0.0343(3) Uani 1 1 d .
H12A H 0.0864 0.0675 -0.0146 0.051 Uiso 1 1 calc R
H12B H 0.1991 0.0773 0.0569 0.051 Uiso 1 1 calc R
H12C H 0.2109 0.1127 -0.0648 0.051 Uiso 1 1 calc R
C13 C -0.20184(16) 0.19283(15) -0.03355(14) 0.0387(4) Uani 1 1 d .
H13A H -0.2230 0.1866 0.0418 0.058 Uiso 1 1 calc R
H13B H -0.2189 0.1265 -0.0658 0.058 Uiso 1 1 calc R
H13C H -0.2502 0.2521 -0.0650 0.058 Uiso 1 1 calc R
C14 C -0.02284(18) 0.19452(14) -0.15656(13) 0.0398(4) Uani 1 1 d .
H14A H 0.0613 0.2166 -0.1633 0.060 Uiso 1 1 calc R
H14B H -0.0712 0.2363 -0.2071 0.060 Uiso 1 1 calc R
H14C H -0.0244 0.1187 -0.1704 0.060 Uiso 1 1 calc R
C15 C -0.25183(13) 0.43845(12) 0.30401(12) 0.0276(3) Uani 1 1 d .
H15A H -0.3062 0.4076 0.2559 0.033 Uiso 1 1 calc R
H15B H -0.2903 0.5068 0.3272 0.033 Uiso 1 1 calc R
C16 C -0.23461(14) 0.36226(11) 0.39850(12) 0.0280(3) Uani 1 1 d .
H16A H -0.1885 0.3961 0.4508 0.034 Uiso 1 1 calc R
H16B H -0.3146 0.3439 0.4317 0.034 Uiso 1 1 calc R
C17 C -0.19852(12) 0.17281(11) 0.40523(11) 0.0235(3) Uani 1 1 d .
C18 C -0.21527(17) 0.21919(14) 0.59037(13) 0.0381(4) Uani 1 1 d .
H18A H -0.1410 0.2561 0.5693 0.057 Uiso 1 1 calc R
H18B H -0.2001 0.1698 0.6502 0.057 Uiso 1 1 calc R
H18C H -0.2804 0.2716 0.6102 0.057 Uiso 1 1 calc R
C19 C -0.34444(16) 0.08325(14) 0.53102(15) 0.0398(4) Uani 1 1 d .
H19A H -0.3676 0.0512 0.4673 0.060 Uiso 1 1 calc R
H19B H -0.4160 0.1197 0.5648 0.060 Uiso 1 1 calc R
H19C H -0.3122 0.0274 0.5791 0.060 Uiso 1 1 calc R
C20 C -0.13942(15) -0.01842(12) 0.39799(13) 0.0323(3) Uani 1 1 d .
H20A H -0.1316 -0.0107 0.4730 0.048 Uiso 1 1 calc R
H20B H -0.0603 -0.0410 0.3652 0.048 Uiso 1 1 calc R
H20C H -0.1986 -0.0720 0.3881 0.048 Uiso 1 1 calc R
C21 C -0.18747(14) 0.08589(12) 0.23745(12) 0.0295(3) Uani 1 1 d .
H21A H -0.2258 0.1541 0.2137 0.044 Uiso 1 1 calc R
H21B H -0.2359 0.0275 0.2181 0.044 Uiso 1 1 calc R
H21C H -0.1053 0.0778 0.2043 0.044 Uiso 1 1 calc R
C22 C 0.08888(13) 0.15431(12) 0.27132(11) 0.0249(3) Uani 1 1 d .
C24 C 0.50187(17) 0.18698(17) 0.18106(17) 0.0467(4) Uani 1 1 d .
N12 N 0.53957(19) 0.26911(17) 0.1773(2) 0.0707(6) Uani 1 1 d .
S2 S 0.38278(3) 0.23376(3) 0.73371(3) 0.02940(9) Uani 1 1 d .
F1 F 0.45468(11) 0.15294(10) 0.91425(8) 0.0494(3) Uani 1 1 d .
F2 F 0.49509(15) 0.31598(11) 0.88359(10) 0.0711(4) Uani 1 1 d .
F3 F 0.59867(10) 0.19271(14) 0.80196(10) 0.0727(4) Uani 1 1 d .
O1 O 0.38814(12) 0.12712(10) 0.69796(10) 0.0413(3) Uani 1 1 d .
O2 O 0.43579(14) 0.31113(11) 0.66116(10) 0.0491(3) Uani 1 1 d .
O3 O 0.27005(12) 0.26739(12) 0.78635(12) 0.0557(4) Uani 1 1 d .
C23 C 0.48764(16) 0.22396(16) 0.83854(13) 0.0391(4) Uani 1 1 d .

loop_
_atom_site_aniso_label
_atom_site_aniso_U_11
_atom_site_aniso_U_22
_atom_site_aniso_U_33
_atom_site_aniso_U_23
_atom_site_aniso_U_13
_atom_site_aniso_U_12
Fe1 0.01950(10) 0.01776(10) 0.02102(10) -0.00038(7) -0.00149(7) -0.00017(7)
N1 0.0243(6) 0.0198(6) 0.0263(6) -0.0005(4) -0.0018(5) 0.0006(4)
N2 0.0252(6) 0.0175(5) 0.0301(6) 0.0013(5) -0.0050(5) -0.0021(4)
N3 0.0236(6) 0.0246(6) 0.0233(6) -0.0007(5) -0.0046(5) 0.0028(5)
N4 0.0227(6) 0.0202(6) 0.0265(6) -0.0013(4) 0.0024(5) 0.0008(4)
N5 0.0256(6) 0.0294(7) 0.0370(7) 0.0006(5) -0.0057(5) -0.0069(5)
N6 0.0273(6) 0.0233(6) 0.0297(6) 0.0013(5) -0.0059(5) -0.0004(5)
N7 0.0263(6) 0.0258(6) 0.0263(6) -0.0051(5) -0.0014(5) 0.0002(5)
N8 0.0329(7) 0.0367(7) 0.0259(6) -0.0052(5) -0.0075(5) -0.0021(6)
N9 0.0317(7) 0.0297(7) 0.0280(6) 0.0011(5) 0.0055(5) -0.0067(5)
N10 0.0290(6) 0.0204(6) 0.0277(6) 0.0007(5) -0.0016(5) -0.0019(5)
N11 0.0340(7) 0.0297(7) 0.0470(8) 0.0004(6) -0.0028(6) 0.0049(6)
C25 0.0473(11) 0.0447(11) 0.0622(13) 0.0030(9) -0.0016(10) 0.0051(9)
C1 0.0318(8) 0.0172(6) 0.0364(8) -0.0017(6) -0.0044(6) 0.0004(6)
C2 0.0307(8) 0.0184(7) 0.0385(8) 0.0033(6) -0.0071(6) -0.0031(6)
C3 0.0266(7) 0.0201(7) 0.0276(7) -0.0038(5) -0.0034(6) -0.0020(5)
C4 0.0337(9) 0.0359(9) 0.0448(10) 0.0053(7) 0.0022(7) -0.0080(7)
C5 0.0272(8) 0.0390(9) 0.0514(10) -0.0081(8) -0.0099(7) -0.0066(7)
C6 0.0366(9) 0.0305(8) 0.0380(9) -0.0007(7) -0.0102(7) 0.0074(7)
C7 0.0387(9) 0.0277(7) 0.0252(7) 0.0008(6) -0.0029(6) -0.0034(6)
C8 0.0287(7) 0.0263(7) 0.0296(8) 0.0047(6) -0.0042(6) 0.0045(6)
C9 0.0278(7) 0.0319(8) 0.0275(7) 0.0004(6) -0.0069(6) 0.0056(6)
C10 0.0285(7) 0.0237(7) 0.0219(7) 0.0019(5) -0.0039(5) -0.0017(5)
C11 0.0251(7) 0.0316(8) 0.0285(7) -0.0036(6) 0.0010(6) -0.0039(6)
C12 0.0354(8) 0.0293(8) 0.0381(9) -0.0078(6) -0.0014(7) 0.0039(6)
C13 0.0353(9) 0.0408(9) 0.0420(9) -0.0040(7) -0.0147(7) -0.0051(7)
C14 0.0566(11) 0.0390(9) 0.0250(8) -0.0053(7) -0.0076(7) -0.0046(8)
C15 0.0244(7) 0.0234(7) 0.0340(8) -0.0021(6) 0.0014(6) 0.0039(5)
C16 0.0273(7) 0.0230(7) 0.0327(8) -0.0029(6) 0.0053(6) 0.0026(6)
C17 0.0192(6) 0.0244(7) 0.0267(7) 0.0003(5) -0.0005(5) -0.0007(5)
C18 0.0461(10) 0.0408(9) 0.0269(8) -0.0036(7) 0.0039(7) -0.0038(7)
C19 0.0355(9) 0.0396(9) 0.0431(10) 0.0045(7) 0.0106(7) -0.0106(7)
C20 0.0359(8) 0.0213(7) 0.0392(9) 0.0034(6) -0.0046(7) -0.0001(6)
C21 0.0314(8) 0.0289(8) 0.0290(8) -0.0033(6) -0.0047(6) -0.0041(6)
C22 0.0233(7) 0.0263(7) 0.0250(7) -0.0004(5) -0.0014(5) -0.0017(6)
C24 0.0320(9) 0.0518(12) 0.0553(12) -0.0028(9) 0.0001(8) 0.0055(8)
N12 0.0516(11) 0.0586(13) 0.1025(17) -0.0093(11) 0.0003(11) -0.0083(10)
S2 0.02593(19) 0.02904(19) 0.0328(2) 0.00299(15) -0.00245(15) -0.00052(14)
F1 0.0546(7) 0.0587(7) 0.0339(5) 0.0067(5) -0.0058(5) 0.0017(5)
F2 0.1026(11) 0.0696(9) 0.0464(7) -0.0166(6) -0.0044(7) -0.0417(8)
F3 0.0236(5) 0.1483(14) 0.0473(7) -0.0123(8) -0.0063(5) -0.0021(7)
O1 0.0460(7) 0.0330(6) 0.0467(7) -0.0031(5) -0.0144(6) -0.0052(5)
O2 0.0674(9) 0.0415(7) 0.0386(7) 0.0072(6) -0.0002(6) -0.0156(6)
O3 0.0355(7) 0.0665(9) 0.0608(9) 0.0086(7) 0.0054(6) 0.0190(6)
C23 0.0339(9) 0.0538(11) 0.0307(8) -0.0056(7) -0.0005(7) -0.0103(8)

loop_
_atom_type_symbol
_atom_type_description
_atom_type_scat_dispersion_real
_atom_type_scat_dispersion_imag
_atom_type_scat_source
C C 0.0033 0.0016 'International Tables Vol C Tables 4.2.6.8 and 6.1.1.4'
H H 0.0000 0.0000 'International Tables Vol C Tables 4.2.6.8 and 6.1.1.4'
N N 0.0061 0.0033 'International Tables Vol C Tables 4.2.6.8 and 6.1.1.4'
O O 0.0106 0.0060 'International Tables Vol C Tables 4.2.6.8 and 6.1.1.4'
F F 0.0171 0.0103 'International Tables Vol C Tables 4.2.6.8 and 6.1.1.4'
S S 0.1246 0.1234 'International Tables Vol C Tables 4.2.6.8 and 6.1.1.4'
Fe Fe 0.3463 0.8444 'International Tables Vol C Tables 4.2.6.8 and 6.1.1.4'

loop_
_geom_angle_atom_site_label_1
_geom_angle_atom_site_label_2
_geom_angle_atom_site_label_3
_geom_angle
N4 Fe1 N2 116.24(5)
N4 Fe1 N3 115.69(5)
N2 Fe1 N3 115.91(5)
N4 Fe1 C22 101.08(5)
N2 Fe1 C22 101.75(5)
N3 Fe1 C22 102.50(5)
N4 Fe1 N1 78.56(5)
N2 Fe1 N1 78.16(5)
N3 Fe1 N1 77.95(5)
C22 Fe1 N1 179.52(5)
C1 N1 C15 111.50(12)
C1 N1 C8 111.63(11)
C15 N1 C8 111.47(12)
C1 N1 Fe1 107.08(8)
C15 N1 Fe1 107.09(8)
C8 N1 Fe1 107.78(9)
C3 N2 C2 118.55(12)
C3 N2 Fe1 128.18(10)
C2 N2 Fe1 112.39(9)
C10 N3 C9 119.03(12)
C10 N3 Fe1 126.70(10)
C9 N3 Fe1 112.75(9)
C17 N4 C16 118.10(12)
C17 N4 Fe1 128.88(10)
C16 N4 Fe1 112.53(9)
C3 N5 C4 121.71(13)
C3 N5 C5 122.99(14)
C4 N5 C5 115.13(13)
C3 N6 C7 121.11(13)
C3 N6 C6 122.21(13)
C7 N6 C6 115.17(13)
C10 N7 C11 121.13(12)
C10 N7 C12 122.72(13)
C11 N7 C12 115.42(12)
C10 N8 C13 122.17(13)
C10 N8 C14 122.88(14)
C13 N8 C14 114.89(13)
C17 N9 C18 122.27(13)
C17 N9 C19 122.68(14)
C18 N9 C19 115.00(13)
C17 N10 C21 121.88(12)
C17 N10 C20 122.19(13)
C21 N10 C20 115.54(12)
C24 C25 H25A 109.5
C24 C25 H25B 109.5
H25A C25 H25B 109.5
C24 C25 H25C 109.5
H25A C25 H25C 109.5
H25B C25 H25C 109.5
N1 C1 C2 110.01(12)
N1 C1 H1A 109.7
C2 C1 H1A 109.7
N1 C1 H1B 109.7
C2 C1 H1B 109.7
H1A C1 H1B 108.2
N2 C2 C1 107.70(12)
N2 C2 H2A 110.2
C1 C2 H2A 110.2
N2 C2 H2B 110.2
C1 C2 H2B 110.2
H2A C2 H2B 108.5
N2 C3 N6 119.65(13)
N2 C3 N5 123.84(13)
N6 C3 N5 116.48(13)
N5 C4 H4A 109.5
N5 C4 H4B 109.5
H4A C4 H4B 109.5
N5 C4 H4C 109.5
H4A C4 H4C 109.5
H4B C4 H4C 109.5
N5 C5 H5A 109.5
N5 C5 H5B 109.5
H5A C5 H5B 109.5
N5 C5 H5C 109.5
H5A C5 H5C 109.5
H5B C5 H5C 109.5
N6 C6 H6A 109.5
N6 C6 H6B 109.5
H6A C6 H6B 109.5
N6 C6 H6C 109.5
H6A C6 H6C 109.5
H6B C6 H6C 109.5
N6 C7 H7A 109.5
N6 C7 H7B 109.5
H7A C7 H7B 109.5
N6 C7 H7C 109.5
H7A C7 H7C 109.5
H7B C7 H7C 109.5
N1 C8 C9 109.77(12)
N1 C8 H8A 109.7
C9 C8 H8A 109.7
N1 C8 H8B 109.7
C9 C8 H8B 109.7
H8A C8 H8B 108.2
N3 C9 C8 108.08(12)
N3 C9 H9A 110.1
C8 C9 H9A 110.1
N3 C9 H9B 110.1
C8 C9 H9B 110.1
H9A C9 H9B 108.4
N3 C10 N7 119.68(13)
N3 C10 N8 124.27(14)
N7 C10 N8 116.04(13)
N7 C11 H11A 109.5
N7 C11 H11B 109.5
H11A C11 H11B 109.5
N7 C11 H11C 109.5
H11A C11 H11C 109.5
H11B C11 H11C 109.5
N7 C12 H12A 109.5
N7 C12 H12B 109.5
H12A C12 H12B 109.5
N7 C12 H12C 109.5
H12A C12 H12C 109.5
H12B C12 H12C 109.5
N8 C13 H13A 109.5
N8 C13 H13B 109.5
H13A C13 H13B 109.5
N8 C13 H13C 109.5
H13A C13 H13C 109.5
H13B C13 H13C 109.5
N8 C14 H14A 109.5
N8 C14 H14B 109.5
H14A C14 H14B 109.5
N8 C14 H14C 109.5
H14A C14 H14C 109.5
H14B C14 H14C 109.5
N1 C15 C16 110.00(12)
N1 C15 H15A 109.7
C16 C15 H15A 109.7
N1 C15 H15B 109.7
C16 C15 H15B 109.7
H15A C15 H15B 108.2
N4 C16 C15 108.09(12)
N4 C16 H16A 110.1
C15 C16 H16A 110.1
N4 C16 H16B 110.1
C15 C16 H16B 110.1
H16A C16 H16B 108.4
N4 C17 N10 119.98(13)
N4 C17 N9 123.70(13)
N10 C17 N9 116.31(13)
N9 C18 H18A 109.5
N9 C18 H18B 109.5
H18A C18 H18B 109.5
N9 C18 H18C 109.5
H18A C18 H18C 109.5
H18B C18 H18C 109.5
N9 C19 H19A 109.5
N9 C19 H19B 109.5
H19A C19 H19B 109.5
N9 C19 H19C 109.5
H19A C19 H19C 109.5
H19B C19 H19C 109.5
N10 C20 H20A 109.5
N10 C20 H20B 109.5
H20A C20 H20B 109.5
N10 C20 H20C 109.5
H20A C20 H20C 109.5
H20B C20 H20C 109.5
N10 C21 H21A 109.5
N10 C21 H21B 109.5
H21A C21 H21B 109.5
N10 C21 H21C 109.5
H21A C21 H21C 109.5
H21B C21 H21C 109.5
N11 C22 Fe1 179.27(14)
N12 C24 C25 179.8(3)
O3 S2 O1 115.27(9)
O3 S2 O2 115.54(9)
O1 S2 O2 114.81(8)
O3 S2 C23 102.90(9)
O1 S2 C23 102.64(8)
O2 S2 C23 103.00(9)
F2 C23 F3 108.13(16)
F2 C23 F1 106.71(14)
F3 C23 F1 106.84(16)
F2 C23 S2 112.23(14)
F3 C23 S2 110.49(12)
F1 C23 S2 112.18(12)

loop_
_geom_bond_atom_site_label_1
_geom_bond_atom_site_label_2
_geom_bond_distance
Fe1 N4 2.0992(12)
Fe1 N2 2.1138(12)
Fe1 N3 2.1160(12)
Fe1 C22 2.1293(15)
Fe1 N1 2.3017(12)
N1 C1 1.4771(19)
N1 C15 1.4783(19)
N1 C8 1.4788(19)
N2 C3 1.3191(19)
N2 C2 1.4692(18)
N3 C10 1.3170(19)
N3 C9 1.4711(18)
N4 C17 1.3195(18)
N4 C16 1.4704(18)
N5 C3 1.3643(19)
N5 C4 1.456(2)
N5 C5 1.460(2)
N6 C3 1.3562(19)
N6 C7 1.454(2)
N6 C6 1.462(2)
N7 C10 1.3549(19)
N7 C11 1.4545(19)
N7 C12 1.4574(19)
N8 C10 1.3683(19)
N8 C13 1.450(2)
N8 C14 1.458(2)
N9 C17 1.3637(19)
N9 C18 1.448(2)
N9 C19 1.465(2)
N10 C17 1.3564(19)
N10 C21 1.4469(19)
N10 C20 1.4575(19)
N11 C22 1.150(2)
C25 C24 1.452(3)
C25 H25A 0.9800
C25 H25B 0.9800
C25 H25C 0.9800
C1 C2 1.517(2)
C1 H1A 0.9900
C1 H1B 0.9900
C2 H2A 0.9900
C2 H2B 0.9900
C4 H4A 0.9800
C4 H4B 0.9800
C4 H4C 0.9800
C5 H5A 0.9800
C5 H5B 0.9800
C5 H5C 0.9800
C6 H6A 0.9800
C6 H6B 0.9800
C6 H6C 0.9800
C7 H7A 0.9800
C7 H7B 0.9800
C7 H7C 0.9800
C8 C9 1.520(2)
C8 H8A 0.9900
C8 H8B 0.9900
C9 H9A 0.9900
C9 H9B 0.9900
C11 H11A 0.9800
C11 H11B 0.9800
C11 H11C 0.9800
C12 H12A 0.9800
C12 H12B 0.9800
C12 H12C 0.9800
C13 H13A 0.9800
C13 H13B 0.9800
C13 H13C 0.9800
C14 H14A 0.9800
C14 H14B 0.9800
C14 H14C 0.9800
C15 C16 1.523(2)
C15 H15A 0.9900
C15 H15B 0.9900
C16 H16A 0.9900
C16 H16B 0.9900
C18 H18A 0.9800
C18 H18B 0.9800
C18 H18C 0.9800
C19 H19A 0.9800
C19 H19B 0.9800
C19 H19C 0.9800
C20 H20A 0.9800
C20 H20B 0.9800
C20 H20C 0.9800
C21 H21A 0.9800
C21 H21B 0.9800
C21 H21C 0.9800
C24 N12 1.131(3)
S2 O3 1.4325(14)
S2 O1 1.4348(13)
S2 O2 1.4356(13)
S2 C23 1.8201(18)
F1 C23 1.334(2)
F2 C23 1.326(2)
F3 C23 1.332(2)

loop_
_geom_torsion_atom_site_label_1
_geom_torsion_atom_site_label_2
_geom_torsion_atom_site_label_3
_geom_torsion_atom_site_label_4
_geom_torsion
N4 Fe1 N1 C1 110.54(10)
N2 Fe1 N1 C1 -9.68(9)
N3 Fe1 N1 C1 -129.77(10)
C22 Fe1 N1 C1 70(6)
N4 Fe1 N1 C15 -9.18(9)
N2 Fe1 N1 C15 -129.40(10)
N3 Fe1 N1 C15 110.52(9)
C22 Fe1 N1 C15 -50(6)
N4 Fe1 N1 C8 -129.23(10)
N2 Fe1 N1 C8 110.55(10)
N3 Fe1 N1 C8 -9.53(9)
C22 Fe1 N1 C8 -170(32)
N4 Fe1 N2 C3 100.22(13)
N3 Fe1 N2 C3 -118.82(13)
C22 Fe1 N2 C3 -8.52(14)
N1 Fe1 N2 C3 171.00(13)
N4 Fe1 N2 C2 -90.79(11)
N3 Fe1 N2 C2 50.18(11)
C22 Fe1 N2 C2 160.47(10)
N1 Fe1 N2 C2 -20.01(10)
N4 Fe1 N3 C10 -114.51(12)
N2 Fe1 N3 C10 104.31(13)
C22 Fe1 N3 C10 -5.54(13)
N1 Fe1 N3 C10 174.62(13)
N4 Fe1 N3 C9 51.16(11)
N2 Fe1 N3 C9 -90.02(10)
C22 Fe1 N3 C9 160.12(10)
N1 Fe1 N3 C9 -19.71(10)
N2 Fe1 N4 C17 -121.17(12)
N3 Fe1 N4 C17 97.77(13)
C22 Fe1 N4 C17 -12.04(14)
N1 Fe1 N4 C17 168.28(13)
N2 Fe1 N4 C16 50.50(11)
N3 Fe1 N4 C16 -90.55(10)
C22 Fe1 N4 C16 159.64(10)
N1 Fe1 N4 C16 -20.04(10)
C15 N1 C1 C2 153.67(12)
C8 N1 C1 C2 -80.92(15)
Fe1 N1 C1 C2 36.83(13)
C3 N2 C2 C1 -143.71(14)
Fe1 N2 C2 C1 46.13(14)
N1 C1 C2 N2 -55.32(16)
C2 N2 C3 N6 148.90(14)
Fe1 N2 C3 N6 -42.69(19)
C2 N2 C3 N5 -29.1(2)
Fe1 N2 C3 N5 139.28(12)
C7 N6 C3 N2 -27.0(2)
C6 N6 C3 N2 138.31(15)
C7 N6 C3 N5 151.17(14)
C6 N6 C3 N5 -43.5(2)
C4 N5 C3 N2 -35.5(2)
C5 N5 C3 N2 149.52(15)
C4 N5 C3 N6 146.39(15)
C5 N5 C3 N6 -28.6(2)
C1 N1 C8 C9 153.39(12)
C15 N1 C8 C9 -81.18(14)
Fe1 N1 C8 C9 36.07(13)
C10 N3 C9 C8 -147.65(13)
Fe1 N3 C9 C8 45.47(14)
N1 C8 C9 N3 -54.08(16)
C9 N3 C10 N7 151.50(14)
Fe1 N3 C10 N7 -43.64(19)
C9 N3 C10 N8 -28.0(2)
Fe1 N3 C10 N8 136.87(12)
C11 N7 C10 N3 -29.2(2)
C12 N7 C10 N3 140.57(15)
C11 N7 C10 N8 150.30(13)
C12 N7 C10 N8 -39.9(2)
C13 N8 C10 N3 -31.3(2)
C14 N8 C10 N3 145.71(15)
C13 N8 C10 N7 149.15(15)
C14 N8 C10 N7 -33.8(2)
C1 N1 C15 C16 -81.11(14)
C8 N1 C15 C16 153.38(12)
Fe1 N1 C15 C16 35.72(13)
C17 N4 C16 C15 -141.64(13)
Fe1 N4 C16 C15 45.70(14)
N1 C15 C16 N4 -54.23(16)
C16 N4 C17 N10 151.97(13)
Fe1 N4 C17 N10 -36.75(19)
C16 N4 C17 N9 -26.7(2)
Fe1 N4 C17 N9 144.58(12)
C21 N10 C17 N4 -31.5(2)
C20 N10 C17 N4 141.00(15)
C21 N10 C17 N9 147.26(14)
C20 N10 C17 N9 -40.23(19)
C18 N9 C17 N4 -38.9(2)
C19 N9 C17 N4 143.62(16)
C18 N9 C17 N10 142.36(15)
C19 N9 C17 N10 -35.1(2)
N4 Fe1 C22 N11 30(11)
N2 Fe1 C22 N11 150(11)
N3 Fe1 C22 N11 -90(11)
N1 Fe1 C22 N11 70(13)
O3 S2 C23 F2 -59.38(15)
O1 S2 C23 F2 -179.39(13)
O2 S2 C23 F2 61.07(14)
O3 S2 C23 F3 179.85(14)
O1 S2 C23 F3 59.84(16)
O2 S2 C23 F3 -59.70(16)
O3 S2 C23 F1 60.76(15)
O1 S2 C23 F1 -59.25(14)
O2 S2 C23 F1 -178.79(13)
